data_2239871
loop_
_publ_author_name
'Rajni Swamy, V.'
'Gunasekaran, P.'
'Krishnakumar, R. V.'
'Srinivasan, N.'
'M\"uller, P.'

_publ_section_title
;
 Crystal structure of
 [4-(2-methoxyphenyl)-3-methyl-1-phenyl-6-trifluoromethyl-1<i>H</i>-pyrazolo[3,4-<i>b</i>]pyridin-5-yl](thiophen-2-yl)methanone
;
_journal_coeditor_code HG5397
_journal_issue 9
_journal_name_full 'Acta Crystallographica Section E'
_journal_page_first o974
_journal_page_last o975
_journal_paper_doi 10.1107/S1600536814017437
_journal_volume 70
_journal_year 2014
_chemical_formula_iupac 'C26 H18 F3 N3 O2 S'
_chemical_formula_moiety 'C26 H18 F3 N3 O2 S'
_chemical_formula_sum 'C26 H18 F3 N3 O2 S'
_chemical_formula_weight 493.49
_chemical_name_systematic
'[4-(2-Methoxyphenyl)-3-methyl-1-phenyl-6-trifluoromethyl-1<i>H</i>-pyrazolo[3,4-<i>b</i>]pyridin-5-yl](thiophen-2-yl)methanone'
_space_group_crystal_system monoclinic
_space_group_IT_number 15
_space_group_name_Hall '-C 2yc'
_space_group_name_H-M_alt 'C 1 2/c 1'
_symmetry_space_group_name_Hall '-C 2yc'
_symmetry_space_group_name_H-M 'C 1 2/c 1'
_atom_sites_solution_hydrogens geom
_audit_creation_method SHELXL-2013
_cell_angle_alpha 90
_cell_angle_beta 92.511(2)
_cell_angle_gamma 90
_cell_formula_units_Z 8
_cell_length_a 18.9343(11)
_cell_length_b 11.6347(6)
_cell_length_c 20.9800(12)
_cell_measurement_reflns_used 2784
_cell_measurement_temperature 301(2)
_cell_measurement_theta_max 28.0
_cell_measurement_theta_min 2.1
_cell_volume 4617.3(4)
_computing_cell_refinement 'SAINT (Bruker, 2009)'
_computing_data_collection 'APEX2 (Bruker, 2009)'
_computing_data_reduction 'SAINT (Bruker, 2009)'
_computing_molecular_graphics 'PLATON (Spek, 2009)'
_computing_publication_material 'SHELXL2013 (Sheldrick, 2008)'
_computing_structure_refinement 'SHELXL2013 (Sheldrick, 2008)'
_computing_structure_solution 'SHELXS2013 (Sheldrick, 2008)'
_diffrn_ambient_temperature 301(2)
_diffrn_measured_fraction_theta_full 0.992
_diffrn_measured_fraction_theta_max 0.984
_diffrn_measurement_device_type 'Bruker SMART APEXII CCD'
_diffrn_measurement_method '\w and \f scans'
_diffrn_radiation_type MoK\a
_diffrn_radiation_wavelength 0.71073
_diffrn_reflns_av_R_equivalents 0.0394
_diffrn_reflns_limit_h_max 24
_diffrn_reflns_limit_h_min -24
_diffrn_reflns_limit_k_max 15
_diffrn_reflns_limit_k_min -13
_diffrn_reflns_limit_l_max 27
_diffrn_reflns_limit_l_min -27
_diffrn_reflns_number 23854
_diffrn_reflns_theta_full 25.242
_diffrn_reflns_theta_max 27.995
_diffrn_reflns_theta_min 2.153
_exptl_absorpt_coefficient_mu 0.194
_exptl_absorpt_correction_T_max 0.979
_exptl_absorpt_correction_T_min 0.949
_exptl_absorpt_correction_type multi-scan
_exptl_absorpt_process_details '(<i>SADABS</i>; Bruker, 2009)'
_exptl_crystal_colour yellow
_exptl_crystal_density_diffrn 1.420
_exptl_crystal_description needle
_exptl_crystal_F_000 2032
_exptl_crystal_size_max 0.250
_exptl_crystal_size_mid 0.160
_exptl_crystal_size_min 0.120
_refine_diff_density_max 0.326
_refine_diff_density_min -0.465
_refine_ls_extinction_method none
_refine_ls_goodness_of_fit_ref 1.024
_refine_ls_hydrogen_treatment constr
_refine_ls_matrix_type full
_refine_ls_number_parameters 346
_refine_ls_number_reflns 5492
_refine_ls_number_restraints 142
_refine_ls_restrained_S_all 1.022
_refine_ls_R_factor_all 0.0750
_refine_ls_R_factor_gt 0.0475
_refine_ls_shift/su_max 0.000
_refine_ls_shift/su_mean 0.000
_refine_ls_structure_factor_coef Fsqd
_refine_ls_weighting_details 'w=1/[\s^2^(Fo^2^)+(0.0601P)^2^+3.2782P] where P=(Fo^2^+2Fc^2^)/3'
_refine_ls_weighting_scheme calc
_refine_ls_wR_factor_gt 0.1191
_refine_ls_wR_factor_ref 0.1384
_reflns_number_gt 3784
_reflns_number_total 5492
_reflns_threshold_expression I>2\s(I)
_cod_data_source_file hg5397sup1.cif
_cod_data_source_block I
_cod_database_code 2239871
_cod_database_fobs_code 2239871
_shelx_space_group_comment
;
The symmetry employed for this shelxl refinement is uniquely defined
by the following loop, which should always be used as a source of
symmetry information in preference to the above space-group names.
They are only intended as comments.
;
_shelx_estimated_absorpt_t_min 0.953
_shelx_estimated_absorpt_t_max 0.977
_shelxl_version_number .2013

loop_
_space_group_symop_operation_xyz
'x, y, z'
'-x, y, -z+1/2'
'x+1/2, y+1/2, z'
'-x+1/2, y+1/2, -z+1/2'
'-x, -y, -z'
'x, -y, z-1/2'
'-x+1/2, -y+1/2, -z'
'x+1/2, -y+1/2, z-1/2'

loop_
_atom_site_type_symbol
_atom_site_label
_atom_site_fract_x
_atom_site_fract_y
_atom_site_fract_z
_atom_site_U_iso_or_equiv
_atom_site_adp_type
_atom_site_calc_flag
_atom_site_occupancy
_atom_site_disorder_assembly
_atom_site_disorder_group
O O1 0.30751(9) 0.60534(13) 0.20858(9) 0.0688(5) Uani d 1 . .
O O2 0.11454(7) 0.93337(12) 0.14944(7) 0.0548(4) Uani d 1 . .
N N1 0.30027(8) 1.00767(14) 0.01120(7) 0.0406(4) Uani d 1 . .
N N2 0.23413(8) 1.00212(16) -0.01836(7) 0.0499(4) Uani d 1 . .
N N3 0.36085(7) 0.91418(13) 0.10024(7) 0.0389(3) Uani d 1 . .
C C1 0.19684(10) 0.92676(18) 0.01270(9) 0.0455(5) Uani d 1 . .
C C2 0.23793(9) 0.88016(16) 0.06502(8) 0.0373(4) Uani d 1 . .
C C3 0.22736(9) 0.80476(15) 0.11561(8) 0.0370(4) Uani d 1 . .
C C4 0.28594(9) 0.78276(15) 0.15652(8) 0.0375(4) Uani d 1 . .
C C5 0.35026(9) 0.83882(16) 0.14613(9) 0.0392(4) Uani d 1 . .
C C25 0.41493(11) 0.8173(2) 0.18938(11) 0.0554(5) Uani d 1 . .
F F1 0.46297(8) 0.89725(17) 0.18471(9) 0.0956(8) Uani d 0.958(3) A 1
F F2 0.44581(9) 0.71752(16) 0.17541(10) 0.0964(7) Uani d 0.958(3) A 1
F F3 0.39939(8) 0.80892(16) 0.25001(7) 0.0786(6) Uani d 0.958(3) A 1
F F1A 0.4098(16) 0.7207(9) 0.2222(10) 0.098(8) Uani d 0.042(3) A 2
F F2A 0.4215(12) 0.9027(11) 0.2288(9) 0.089(8) Uani d 0.042(3) A 2
F F3A 0.4718(10) 0.8067(10) 0.1573(10) 0.070(7) Uani d 0.042(3) A 2
C C6 0.30449(9) 0.93290(15) 0.06141(8) 0.0359(4) Uani d 1 . .
C C7 0.27888(10) 0.69865(16) 0.21061(10) 0.0449(4) Uani d 1 . .
C C8 0.23554(11) 0.73371(17) 0.26263(9) 0.0455(5) Uani d 1 . .
S S1 0.20657(4) 0.63331(6) 0.31536(3) 0.0750(2) Uani d 1 . .
C C9 0.16353(14) 0.7348(3) 0.35569(11) 0.0755(8) Uani d 1 . .
H H9 0.1372 0.7189 0.3911 0.091 Uiso calc 1 . .
C C10 0.17100(13) 0.8413(2) 0.33156(10) 0.0654(6) Uani d 1 . .
H H10 0.1514 0.9071 0.3487 0.078 Uiso calc 1 . .
C C11 0.21214(11) 0.84097(18) 0.27723(9) 0.0510(5) Uani d 1 . .
H H11 0.2222 0.9065 0.2539 0.061 Uiso calc 1 . .
C C12 0.34875(9) 1.09282(17) -0.00852(8) 0.0406(4) Uani d 1 . .
C C13 0.41925(10) 1.08884(18) 0.01057(10) 0.0488(5) Uani d 1 . .
H H13 0.4367 1.0284 0.0357 0.059 Uiso calc 1 . .
C C14 0.46389(12) 1.1758(2) -0.00798(11) 0.0596(6) Uani d 1 . .
H H14 0.5114 1.1741 0.0053 0.072 Uiso calc 1 . .
C C15 0.43889(13) 1.2640(2) -0.04558(13) 0.0725(7) Uani d 1 . .
H H15 0.4694 1.3213 -0.0585 0.087 Uiso calc 1 . .
C C16 0.36868(14) 1.2678(2) -0.06417(15) 0.0842(9) Uani d 1 . .
H H16 0.3515 1.3283 -0.0893 0.101 Uiso calc 1 . .
C C17 0.32333(12) 1.1824(2) -0.04591(12) 0.0667(7) Uani d 1 . .
H H17 0.2757 1.1852 -0.0588 0.080 Uiso calc 1 . .
C C18 0.15781(10) 0.75027(16) 0.12743(8) 0.0400(4) Uani d 1 . .
C C19 0.10172(10) 0.81792(17) 0.14666(9) 0.0440(4) Uani d 1 . .
C C20 0.03917(11) 0.7667(2) 0.16311(11) 0.0573(6) Uani d 1 . .
H H20 0.0019 0.8116 0.1763 0.069 Uiso calc 1 . .
C C21 0.03220(12) 0.6485(2) 0.15987(12) 0.0641(6) Uani d 1 . .
H H21 -0.0099 0.6144 0.1710 0.077 Uiso calc 1 . .
C C22 0.08657(13) 0.5807(2) 0.14044(11) 0.0613(6) Uani d 1 . .
H H22 0.0812 0.5014 0.1380 0.074 Uiso calc 1 . .
C C23 0.14961(11) 0.63175(17) 0.12456(10) 0.0495(5) Uani d 1 . .
H H23 0.1868 0.5861 0.1119 0.059 Uiso calc 1 . .
C C24 0.12313(11) 0.8992(2) -0.01037(11) 0.0665(7) Uani d 1 . .
H H24A 0.1138 0.9338 -0.0514 0.100 Uiso calc 1 . .
H H24B 0.0904 0.9288 0.0193 0.100 Uiso calc 1 . .
H H24C 0.1177 0.8174 -0.0138 0.100 Uiso calc 1 . .
C C26 0.06586(14) 1.0042(2) 0.18061(14) 0.0743(7) Uani d 1 . .
H H26A 0.0214 1.0044 0.1567 0.112 Uiso calc 1 . .
H H26B 0.0840 1.0812 0.1835 0.112 Uiso calc 1 . .
H H26C 0.0592 0.9751 0.2227 0.112 Uiso calc 1 . .

loop_
_atom_site_aniso_label
_atom_site_aniso_U_11
_atom_site_aniso_U_22
_atom_site_aniso_U_33
_atom_site_aniso_U_12
_atom_site_aniso_U_13
_atom_site_aniso_U_23
O1 0.0734(11) 0.0386(8) 0.0952(12) 0.0074(7) 0.0113(9) 0.0132(8)
O2 0.0483(8) 0.0456(8) 0.0721(10) -0.0016(6) 0.0197(7) -0.0015(7)
N1 0.0333(8) 0.0520(9) 0.0364(8) -0.0078(7) 0.0016(6) 0.0040(7)
N2 0.0375(9) 0.0686(11) 0.0432(9) -0.0097(8) -0.0022(7) 0.0082(8)
N3 0.0315(8) 0.0438(9) 0.0415(8) -0.0028(6) 0.0038(6) 0.0008(7)
C1 0.0367(10) 0.0603(12) 0.0394(10) -0.0101(9) 0.0013(8) 0.0003(9)
C2 0.0309(9) 0.0444(10) 0.0371(9) -0.0054(7) 0.0053(7) -0.0052(7)
C3 0.0349(9) 0.0358(9) 0.0409(9) -0.0054(7) 0.0076(7) -0.0058(7)
C4 0.0372(9) 0.0320(9) 0.0437(10) -0.0018(7) 0.0059(7) -0.0018(7)
C5 0.0345(9) 0.0388(9) 0.0443(10) -0.0007(7) 0.0032(7) -0.0006(7)
C25 0.0414(11) 0.0599(13) 0.0644(13) -0.0066(9) -0.0044(9) 0.0167(10)
F1 0.0582(10) 0.1105(14) 0.1143(15) -0.0439(10) -0.0387(9) 0.0573(12)
F2 0.0649(11) 0.0951(13) 0.1280(16) 0.0346(9) -0.0088(10) 0.0119(11)
F3 0.0646(9) 0.1126(15) 0.0571(8) -0.0194(9) -0.0157(7) 0.0211(8)
F1A 0.098(17) 0.106(11) 0.089(18) 0.005(15) -0.005(13) 0.060(11)
F2A 0.052(15) 0.118(12) 0.093(16) 0.008(15) -0.036(11) -0.029(11)
F3A 0.025(5) 0.099(18) 0.084(15) -0.028(11) -0.011(6) -0.006(11)
C6 0.0335(9) 0.0407(9) 0.0339(8) -0.0034(7) 0.0068(7) -0.0035(7)
C7 0.0422(10) 0.0363(10) 0.0560(12) -0.0066(8) -0.0014(8) 0.0067(8)
C8 0.0496(11) 0.0415(11) 0.0452(10) -0.0113(8) -0.0014(8) 0.0121(8)
S1 0.0858(5) 0.0661(4) 0.0737(4) -0.0167(3) 0.0118(3) 0.0319(3)
C9 0.0747(17) 0.104(2) 0.0486(13) -0.0226(15) 0.0098(12) 0.0209(13)
C10 0.0702(16) 0.0812(17) 0.0453(12) -0.0061(13) 0.0086(11) -0.0028(11)
C11 0.0610(13) 0.0492(12) 0.0433(10) -0.0064(10) 0.0069(9) 0.0045(9)
C12 0.0378(10) 0.0486(11) 0.0359(9) -0.0071(8) 0.0082(7) 0.0004(8)
C13 0.0396(10) 0.0526(12) 0.0546(11) -0.0029(9) 0.0067(9) 0.0088(9)
C14 0.0400(11) 0.0694(15) 0.0698(14) -0.0124(10) 0.0074(10) 0.0104(12)
C15 0.0577(15) 0.0693(16) 0.0910(19) -0.0201(12) 0.0091(13) 0.0257(14)
C16 0.0652(17) 0.0789(18) 0.108(2) -0.0117(14) -0.0018(15) 0.0485(17)
C17 0.0458(12) 0.0777(16) 0.0758(15) -0.0090(11) -0.0058(11) 0.0299(13)
C18 0.0386(10) 0.0442(10) 0.0375(9) -0.0105(8) 0.0044(7) -0.0020(7)
C19 0.0399(10) 0.0490(11) 0.0433(10) -0.0076(8) 0.0051(8) 0.0008(8)
C20 0.0391(11) 0.0674(15) 0.0664(14) -0.0090(10) 0.0127(10) 0.0022(11)
C21 0.0473(13) 0.0717(16) 0.0743(15) -0.0273(11) 0.0128(11) 0.0011(12)
C22 0.0650(15) 0.0510(13) 0.0682(14) -0.0282(11) 0.0063(11) -0.0068(11)
C23 0.0504(12) 0.0463(11) 0.0523(11) -0.0131(9) 0.0070(9) -0.0079(9)
C24 0.0428(12) 0.0990(19) 0.0567(13) -0.0215(12) -0.0099(10) 0.0125(12)
C26 0.0680(16) 0.0596(15) 0.0976(19) 0.0103(12) 0.0274(14) -0.0030(13)

loop_
_atom_type_symbol
_atom_type_description
_atom_type_scat_dispersion_real
_atom_type_scat_dispersion_imag
_atom_type_scat_source
C C 0.0033 0.0016 'International Tables Vol C Tables 4.2.6.8 and 6.1.1.4'
H H 0.0000 0.0000 'International Tables Vol C Tables 4.2.6.8 and 6.1.1.4'
N N 0.0061 0.0033 'International Tables Vol C Tables 4.2.6.8 and 6.1.1.4'
O O 0.0106 0.0060 'International Tables Vol C Tables 4.2.6.8 and 6.1.1.4'
F F 0.0171 0.0103 'International Tables Vol C Tables 4.2.6.8 and 6.1.1.4'
S S 0.1246 0.1234 'International Tables Vol C Tables 4.2.6.8 and 6.1.1.4'

loop_
_geom_angle_atom_site_label_1
_geom_angle_atom_site_label_2
_geom_angle_atom_site_label_3
_geom_angle
C19 O2 C26 118.27(16)
C6 N1 N2 109.85(14)
C6 N1 C12 130.57(15)
N2 N1 C12 119.19(15)
C1 N2 N1 107.80(15)
C5 N3 C6 114.23(15)
N2 C1 C2 110.39(16)
N2 C1 C24 119.79(18)
C2 C1 C24 129.78(18)
C3 C2 C6 118.23(16)
C3 C2 C1 137.08(16)
C6 C2 C1 104.64(15)
C4 C3 C2 116.46(15)
C4 C3 C18 120.20(16)
C2 C3 C18 123.33(16)
C3 C4 C5 119.31(16)
C3 C4 C7 119.15(15)
C5 C4 C7 121.54(16)
N3 C5 C4 125.40(17)
N3 C5 C25 113.67(16)
C4 C5 C25 120.92(17)
F2A C25 F3A 110.1(10)
F1 C25 F3 108.0(2)
F2A C25 F1A 109.1(11)
F3A C25 F1A 105.6(11)
F1 C25 F2 106.8(2)
F3 C25 F2 105.34(18)
F2A C25 C5 108.0(12)
F3A C25 C5 111.9(12)
F1 C25 C5 112.64(17)
F3 C25 C5 112.41(17)
F1A C25 C5 112.1(15)
F2 C25 C5 111.24(19)
N3 C6 N1 126.45(15)
N3 C6 C2 126.26(16)
N1 C6 C2 107.28(15)
O1 C7 C8 123.01(18)
O1 C7 C4 119.93(18)
C8 C7 C4 117.04(16)
C11 C8 C7 128.73(17)
C11 C8 S1 111.23(15)
C7 C8 S1 120.04(15)
C9 S1 C8 91.27(11)
C10 C9 S1 113.26(19)
C10 C9 H9 123.4
S1 C9 H9 123.4
C9 C10 C11 111.8(2)
C9 C10 H10 124.1
C11 C10 H10 124.1
C8 C11 C10 112.40(19)
C8 C11 H11 123.8
C10 C11 H11 123.8
C13 C12 C17 120.05(18)
C13 C12 N1 121.39(17)
C17 C12 N1 118.53(17)
C12 C13 C14 119.3(2)
C12 C13 H13 120.4
C14 C13 H13 120.4
C15 C14 C13 120.7(2)
C15 C14 H14 119.6
C13 C14 H14 119.6
C14 C15 C16 119.7(2)
C14 C15 H15 120.2
C16 C15 H15 120.2
C15 C16 C17 120.4(2)
C15 C16 H16 119.8
C17 C16 H16 119.8
C12 C17 C16 119.8(2)
C12 C17 H17 120.1
C16 C17 H17 120.1
C23 C18 C19 119.18(17)
C23 C18 C3 120.83(17)
C19 C18 C3 119.79(16)
O2 C19 C20 124.45(19)
O2 C19 C18 115.52(16)
C20 C19 C18 119.99(19)
C21 C20 C19 119.8(2)
C21 C20 H20 120.1
C19 C20 H20 120.1
C22 C21 C20 121.0(2)
C22 C21 H21 119.5
C20 C21 H21 119.5
C21 C22 C23 119.3(2)
C21 C22 H22 120.3
C23 C22 H22 120.3
C22 C23 C18 120.7(2)
C22 C23 H23 119.7
C18 C23 H23 119.7
C1 C24 H24A 109.5
C1 C24 H24B 109.5
H24A C24 H24B 109.5
C1 C24 H24C 109.5
H24A C24 H24C 109.5
H24B C24 H24C 109.5
O2 C26 H26A 109.5
O2 C26 H26B 109.5
H26A C26 H26B 109.5
O2 C26 H26C 109.5
H26A C26 H26C 109.5
H26B C26 H26C 109.5

loop_
_geom_bond_atom_site_label_1
_geom_bond_atom_site_label_2
_geom_bond_distance
O1 C7 1.215(2)
O2 C19 1.366(2)
O2 C26 1.418(3)
N1 C6 1.366(2)
N1 N2 1.374(2)
N1 C12 1.424(2)
N2 C1 1.316(2)
N3 C5 1.324(2)
N3 C6 1.332(2)
C1 C2 1.425(3)
C1 C24 1.492(3)
C2 C3 1.398(2)
C2 C6 1.407(2)
C3 C4 1.396(3)
C3 C18 1.492(2)
C4 C5 1.407(2)
C4 C7 1.509(3)
C5 C25 1.512(3)
C25 F2A 1.295(12)
C25 F3A 1.301(11)
C25 F1 1.308(2)
C25 F3 1.322(3)
C25 F1A 1.324(12)
C25 F2 1.338(3)
C7 C8 1.452(3)
C8 C11 1.364(3)
C8 S1 1.7153(18)
S1 C9 1.683(3)
C9 C10 1.349(4)
C9 H9 0.9300
C10 C11 1.408(3)
C10 H10 0.9300
C11 H11 0.9300
C12 C13 1.378(3)
C12 C17 1.378(3)
C13 C14 1.385(3)
C13 H13 0.9300
C14 C15 1.367(3)
C14 H14 0.9300
C15 C16 1.370(4)
C15 H15 0.9300
C16 C17 1.379(3)
C16 H16 0.9300
C17 H17 0.9300
C18 C23 1.389(3)
C18 C19 1.396(3)
C19 C20 1.383(3)
C20 C21 1.383(3)
C20 H20 0.9300
C21 C22 1.373(3)
C21 H21 0.9300
C22 C23 1.387(3)
C22 H22 0.9300
C23 H23 0.9300
C24 H24A 0.9600
C24 H24B 0.9600
C24 H24C 0.9600
C26 H26A 0.9600
C26 H26B 0.9600
C26 H26C 0.9600

loop_
_geom_hbond_atom_site_label_D
_geom_hbond_atom_site_label_H
_geom_hbond_atom_site_label_A
_geom_hbond_site_symmetry_A
_geom_hbond_distance_DH
_geom_hbond_distance_HA
_geom_hbond_distance_DA
_geom_hbond_angle_DHA
C13 H13 N3 . 0.93 2.42 3.012(2) 121.9
C11 H11 O1 4 0.93 2.51 3.114(3) 122.4

loop_
_geom_torsion_atom_site_label_1
_geom_torsion_atom_site_label_2
_geom_torsion_atom_site_label_3
_geom_torsion_atom_site_label_4
_geom_torsion
C6 N1 N2 C1 0.8(2)
C12 N1 N2 C1 -172.79(16)
N1 N2 C1 C2 0.5(2)
N1 N2 C1 C24 -177.61(19)
N2 C1 C2 C3 175.6(2)
C24 C1 C2 C3 -6.5(4)
N2 C1 C2 C6 -1.5(2)
C24 C1 C2 C6 176.4(2)
C6 C2 C3 C4 -3.8(2)
C1 C2 C3 C4 179.4(2)
C6 C2 C3 C18 175.34(16)
C1 C2 C3 C18 -1.5(3)
C2 C3 C4 C5 1.9(2)
C18 C3 C4 C5 -177.30(16)
C2 C3 C4 C7 -177.68(16)
C18 C3 C4 C7 3.2(2)
C6 N3 C5 C4 -1.6(3)
C6 N3 C5 C25 179.31(16)
C3 C4 C5 N3 1.0(3)
C7 C4 C5 N3 -179.50(17)
C3 C4 C5 C25 180.00(18)
C7 C4 C5 C25 -0.5(3)
N3 C5 C25 F2A 78.0(6)
C4 C5 C25 F2A -101.2(6)
N3 C5 C25 F3A -43.4(6)
C4 C5 C25 F3A 137.5(5)
N3 C5 C25 F1 17.1(3)
C4 C5 C25 F1 -162.1(2)
N3 C5 C25 F3 139.40(19)
C4 C5 C25 F3 -39.7(3)
N3 C5 C25 F1A -161.8(5)
C4 C5 C25 F1A 19.0(6)
N3 C5 C25 F2 -102.7(2)
C4 C5 C25 F2 78.1(2)
C5 N3 C6 N1 178.56(17)
C5 N3 C6 C2 -0.6(3)
N2 N1 C6 N3 178.99(17)
C12 N1 C6 N3 -8.4(3)
N2 N1 C6 C2 -1.7(2)
C12 N1 C6 C2 170.89(17)
C3 C2 C6 N3 3.4(3)
C1 C2 C6 N3 -178.80(17)
C3 C2 C6 N1 -175.90(15)
C1 C2 C6 N1 1.87(19)
C3 C4 C7 O1 108.7(2)
C5 C4 C7 O1 -70.8(3)
C3 C4 C7 C8 -69.6(2)
C5 C4 C7 C8 110.8(2)
O1 C7 C8 C11 165.9(2)
C4 C7 C8 C11 -15.8(3)
O1 C7 C8 S1 -14.5(3)
C4 C7 C8 S1 163.82(14)
C11 C8 S1 C9 0.30(18)
C7 C8 S1 C9 -179.34(18)
C8 S1 C9 C10 -0.9(2)
S1 C9 C10 C11 1.3(3)
C7 C8 C11 C10 180.0(2)
S1 C8 C11 C10 0.4(2)
C9 C10 C11 C8 -1.0(3)
C6 N1 C12 C13 20.4(3)
N2 N1 C12 C13 -167.57(18)
C6 N1 C12 C17 -157.6(2)
N2 N1 C12 C17 14.4(3)
C17 C12 C13 C14 0.3(3)
N1 C12 C13 C14 -177.73(19)
C12 C13 C14 C15 -0.9(4)
C13 C14 C15 C16 1.2(4)
C14 C15 C16 C17 -0.9(5)
C13 C12 C17 C16 0.1(4)
N1 C12 C17 C16 178.1(2)
C15 C16 C17 C12 0.2(5)
C4 C3 C18 C23 -63.7(2)
C2 C3 C18 C23 117.2(2)
C4 C3 C18 C19 111.1(2)
C2 C3 C18 C19 -68.0(2)
C26 O2 C19 C20 10.7(3)
C26 O2 C19 C18 -167.4(2)
C23 C18 C19 O2 178.74(17)
C3 C18 C19 O2 3.9(3)
C23 C18 C19 C20 0.6(3)
C3 C18 C19 C20 -174.29(19)
O2 C19 C20 C21 -178.6(2)
C18 C19 C20 C21 -0.6(3)
C19 C20 C21 C22 -0.1(4)
C20 C21 C22 C23 0.7(4)
C21 C22 C23 C18 -0.8(3)
C19 C18 C23 C22 0.1(3)
C3 C18 C23 C22 174.91(19)
